data_1519387
loop_
_publ_author_name
'Kuriyama, Shogo'
'Arashiba, Kazuya'
'Nakajima, Kazunari'
'Tanaka, Hiromasa'
'Yoshizawa, Kazunari'
'Nishibayashi, Yoshiaki'

_publ_section_title
;
 Nitrogen fixation catalyzed by ferrocene-substituted dinitrogen-bridged
 dimolybdenum--dinitrogen complexes: unique behavior of ferrocene moiety
 as redox active site
;
_journal_issue 7
_journal_name_full 'Chem. Sci.'
_journal_page_first 3940
_journal_paper_doi 10.1039/C5SC00545K
_journal_volume 6
_journal_year 2015
_chemical_absolute_configuration 'CHOOSE rm ad rmad syn or unk'
_chemical_formula_moiety 'C40 H57 Cl5 Fe Mo N P2'
_chemical_formula_sum 'C40 H57 Cl5 Fe Mo N P2'
_chemical_formula_weight 942.90
_space_group_IT_number 9
_symmetry_cell_setting monoclinic
_symmetry_Int_Tables_number 9
_symmetry_space_group_name_Hall 'C -2yc'
_symmetry_space_group_name_H-M 'C 1 c 1'
_atom_sites_solution_hydrogens geom
_atom_sites_solution_primary direct
_atom_sites_solution_secondary difmap
_cell_angle_alpha 90.0000
_cell_angle_beta 120.8596(11)
_cell_angle_gamma 90.0000
_cell_formula_units_Z 4
_cell_length_a 18.9384(12)
_cell_length_b 19.5210(11)
_cell_length_c 13.7984(8)
_cell_measurement_reflns_used 10986
_cell_measurement_temperature 198
_cell_measurement_theta_max 27.47
_cell_measurement_theta_min 3.03
_cell_volume 4379.0(5)
_computing_cell_refinement 'RAPID AUTO'
_computing_data_collection 'RAPID AUTO (Rigaku, ????)'
_computing_data_reduction 'RAPID AUTO'
_computing_molecular_graphics 'CrystalStructure 4.0'
_computing_publication_material 'CrystalStructure 4.0 (Rigaku, 2010)'
_computing_structure_refinement 'CRYSTALS (Carruthers, et al., 1999)'
_computing_structure_solution SIR97
_diffrn_ambient_temperature 198
_diffrn_detector_area_resol_mean 10.000
_diffrn_measured_fraction_theta_full 0.991
_diffrn_measured_fraction_theta_max 0.991
_diffrn_measurement_device_type 'Rigaku R-AXIS RAPID'
_diffrn_measurement_method \w
_diffrn_radiation_type 'Mo K\a'
_diffrn_radiation_wavelength 0.71075
_diffrn_reflns_av_R_equivalents 0.0546
_diffrn_reflns_limit_h_max 24
_diffrn_reflns_limit_h_min -24
_diffrn_reflns_limit_k_max 25
_diffrn_reflns_limit_k_min -25
_diffrn_reflns_limit_l_max 14
_diffrn_reflns_limit_l_min -17
_diffrn_reflns_number 19335
_diffrn_reflns_theta_full 27.48
_diffrn_reflns_theta_max 27.48
_diffrn_standards_number 0
_exptl_absorpt_coefficient_mu 1.023
_exptl_absorpt_correction_T_max 0.903
_exptl_absorpt_correction_T_min 0.585
_exptl_absorpt_correction_type multi-scan
_exptl_absorpt_process_details 'ABSCOR (Rigaku, 1995)'
_exptl_crystal_colour orange
_exptl_crystal_density_diffrn 1.430
_exptl_crystal_density_method 'not measured'
_exptl_crystal_description block
_exptl_crystal_F_000 1948.00
_exptl_crystal_size_max 0.200
_exptl_crystal_size_mid 0.100
_exptl_crystal_size_min 0.100
_refine_diff_density_max 3.740
_refine_diff_density_min -4.200
_refine_ls_abs_structure_details 'Flack, H. D. (1983), Acta Cryst. A39, 876-881.  3552 Friedel Pairs'
_refine_ls_abs_structure_Flack -0.01(3)
_refine_ls_extinction_method none
_refine_ls_goodness_of_fit_ref 1.012
_refine_ls_hydrogen_treatment constr
_refine_ls_number_parameters 509
_refine_ls_number_reflns 8541
_refine_ls_R_factor_gt 0.0503
_refine_ls_shift/su_max 0.013
_refine_ls_structure_factor_coef Fsqd
_refine_ls_weighting_details 'w = 1/[3.3000\s(Fo^2^)]/(4Fo^2^)'
_refine_ls_weighting_scheme calc
_refine_ls_wR_factor_ref 0.0968
_reflns_number_gt 5986
_reflns_number_total 8541
_reflns_threshold_expression F^2^>2.0\s(F^2^)
_cod_data_source_file c5sc00545k3.cif
_cod_data_source_block 3d
_cod_depositor_comments 'Adding full bibliography for 1519383--1519387.cif.'
_cod_database_code 1519387

loop_
_symmetry_equiv_pos_site_id
_symmetry_equiv_pos_as_xyz
1 +X,+Y,+Z
2 +X,-Y,1/2+Z
3 1/2+X,1/2+Y,+Z
4 1/2+X,1/2-Y,1/2+Z

loop_
_atom_site_label
_atom_site_type_symbol
_atom_site_fract_x
_atom_site_fract_y
_atom_site_fract_z
_atom_site_U_iso_or_equiv
_atom_site_adp_type
_atom_site_occupancy
_atom_site_symmetry_multiplicity
_atom_site_calc_flag
_atom_site_refinement_flags
Mo1 Mo 0.50365(6) 0.14594(2) -0.25417(7) 0.02519(13) Uani 1.0 4 d .
Fe1 Fe 0.92096(8) 0.11769(5) 0.73359(9) 0.0383(3) Uani 1.0 4 d .
Cl1 Cl 0.57852(11) 0.07957(7) -0.32060(13) 0.0343(5) Uani 1.0 4 d .
Cl2 Cl 0.39953(12) 0.17731(9) -0.44239(13) 0.0480(6) Uani 1.0 4 d .
Cl3 Cl 0.43342(11) 0.20686(8) -0.17511(15) 0.0400(5) Uani 1.0 4 d .
Cl4 Cl 0.75709(19) 0.33102(13) 0.4426(2) 0.0967(10) Uani 1.0 4 d .
Cl5 Cl 0.64528(19) 0.22935(12) 0.2874(3) 0.1124(12) Uani 1.0 4 d .
P1 P 0.45040(11) 0.03064(7) -0.21042(13) 0.0257(5) Uani 1.0 4 d .
P2 P 0.60605(11) 0.24646(7) -0.20998(13) 0.0269(5) Uani 1.0 4 d .
N1 N 0.6016(3) 0.1235(3) -0.0792(4) 0.0211(13) Uani 1.0 4 d .
C1 C 0.4987(4) -0.0550(3) -0.2060(5) 0.0313(18) Uani 1.0 4 d .
C2 C 0.4772(5) -0.0741(3) -0.3272(5) 0.038(2) Uani 1.0 4 d .
C3 C 0.4735(5) -0.1132(3) -0.1564(5) 0.038(2) Uani 1.0 4 d .
C4 C 0.5920(4) -0.0478(3) -0.1328(5) 0.0381(19) Uani 1.0 4 d .
C5 C 0.3386(4) 0.0167(3) -0.2549(5) 0.0336(18) Uani 1.0 4 d .
C6 C 0.2957(5) -0.0254(4) -0.3635(5) 0.044(2) Uani 1.0 4 d .
C7 C 0.3275(5) -0.0164(4) -0.1622(6) 0.044(3) Uani 1.0 4 d .
C8 C 0.2971(4) 0.0871(3) -0.2803(6) 0.041(2) Uani 1.0 4 d .
C9 C 0.5004(4) 0.0537(3) -0.0605(5) 0.0222(16) Uani 1.0 4 d .
C10 C 0.5847(4) 0.0845(3) -0.0138(5) 0.0246(16) Uani 1.0 4 d .
C11 C 0.6433(4) 0.0723(3) 0.0988(5) 0.0266(17) Uani 1.0 4 d .
C12 C 0.7221(4) 0.0979(3) 0.1469(5) 0.0232(16) Uani 1.0 4 d .
C13 C 0.7825(4) 0.0872(3) 0.2678(5) 0.0236(16) Uani 1.0 4 d .
C14 C 0.7751(4) 0.0322(3) 0.3253(5) 0.0356(19) Uani 1.0 4 d .
C15 C 0.8280(4) 0.0228(3) 0.4407(5) 0.0341(19) Uani 1.0 4 d .
C16 C 0.8909(4) 0.0699(4) 0.5030(5) 0.0360(19) Uani 1.0 4 d .
C17 C 0.8993(4) 0.1242(4) 0.4450(5) 0.040(2) Uani 1.0 4 d .
C18 C 0.8472(4) 0.1321(3) 0.3302(5) 0.0337(19) Uani 1.0 4 d .
C19 C 0.7392(4) 0.1380(3) 0.0764(5) 0.0290(17) Uani 1.0 4 d .
C20 C 0.6777(4) 0.1498(3) -0.0358(5) 0.0231(16) Uani 1.0 4 d .
C21 C 0.6957(4) 0.1952(3) -0.1107(5) 0.0277(17) Uani 1.0 4 d .
C22 C 0.6308(4) 0.2795(3) -0.3196(5) 0.0292(18) Uani 1.0 4 d .
C23 C 0.7197(5) 0.3010(4) -0.2679(6) 0.043(3) Uani 1.0 4 d .
C24 C 0.5717(5) 0.3398(3) -0.3842(5) 0.048(3) Uani 1.0 4 d .
C25 C 0.6113(4) 0.2230(3) -0.4060(5) 0.038(2) Uani 1.0 4 d .
C26 C 0.6050(4) 0.3221(3) -0.1248(5) 0.0332(18) Uani 1.0 4 d .
C27 C 0.6729(5) 0.3748(3) -0.0942(6) 0.043(2) Uani 1.0 4 d .
C28 C 0.5215(4) 0.3572(3) -0.1898(6) 0.042(2) Uani 1.0 4 d .
C29 C 0.6173(5) 0.2948(3) -0.0114(5) 0.040(2) Uani 1.0 4 d .
C30 C 0.9426(5) 0.0644(4) 0.6261(5) 0.040(2) Uani 1.0 4 d .
C31 C 0.9320(5) 0.0187(4) 0.6989(6) 0.052(3) Uani 1.0 4 d .
C32 C 0.9905(6) 0.0352(4) 0.8127(6) 0.061(3) Uani 1.0 4 d .
C33 C 1.0409(6) 0.0874(6) 0.8127(7) 0.073(3) Uani 1.0 4 d .
C34 C 1.0126(5) 0.1057(5) 0.6981(6) 0.055(3) Uani 1.0 4 d .
C35 C 0.8137(5) 0.1694(4) 0.6335(6) 0.055(3) Uani 1.0 4 d .
C36 C 0.8058(5) 0.1266(4) 0.7103(6) 0.053(3) Uani 1.0 4 d .
C37 C 0.8659(5) 0.1466(4) 0.8199(6) 0.054(3) Uani 1.0 4 d .
C38 C 0.9101(5) 0.2014(4) 0.8125(6) 0.052(3) Uani 1.0 4 d .
C39 C 0.8792(5) 0.2161(4) 0.6975(6) 0.049(3) Uani 1.0 4 d .
C40 C 0.7314(7) 0.2759(5) 0.3338(9) 0.109(5) Uani 1.0 4 d .
H1 H 0.4187 -0.0801 -0.3723 0.0469 Uiso 1.0 4 calc R
H2 H 0.4938 -0.0379 -0.3584 0.0470 Uiso 1.0 4 calc R
H3 H 0.5040 -0.1159 -0.3270 0.0469 Uiso 1.0 4 calc R
H4 H 0.4891 -0.1032 -0.0799 0.0474 Uiso 1.0 4 calc R
H5 H 0.4149 -0.1182 -0.2014 0.0474 Uiso 1.0 4 calc R
H6 H 0.4995 -0.1549 -0.1586 0.0475 Uiso 1.0 4 calc R
H7 H 0.6181 -0.0895 -0.1349 0.0459 Uiso 1.0 4 calc R
H8 H 0.6090 -0.0110 -0.1625 0.0458 Uiso 1.0 4 calc R
H9 H 0.6078 -0.0377 -0.0562 0.0458 Uiso 1.0 4 calc R
H10 H 0.3007 -0.0040 -0.4223 0.0492 Uiso 1.0 4 calc R
H11 H 0.3199 -0.0702 -0.3488 0.0493 Uiso 1.0 4 calc R
H12 H 0.2386 -0.0292 -0.3869 0.0493 Uiso 1.0 4 calc R
H13 H 0.3506 -0.0616 -0.1469 0.0557 Uiso 1.0 4 calc R
H14 H 0.3553 0.0108 -0.0948 0.0557 Uiso 1.0 4 calc R
H15 H 0.2700 -0.0191 -0.1869 0.0558 Uiso 1.0 4 calc R
H16 H 0.2400 0.0828 -0.3041 0.0503 Uiso 1.0 4 calc R
H17 H 0.3242 0.1151 -0.2138 0.0502 Uiso 1.0 4 calc R
H18 H 0.3021 0.1080 -0.3395 0.0502 Uiso 1.0 4 calc R
H19 H 0.4757 0.0895 -0.0389 0.0279 Uiso 1.0 4 calc R
H20 H 0.5143 0.0173 -0.0056 0.0279 Uiso 1.0 4 calc R
H21 H 0.6285 0.0471 0.1429 0.0318 Uiso 1.0 4 calc R
H22 H 0.7328 0.0011 0.2847 0.0404 Uiso 1.0 4 calc R
H23 H 0.8223 -0.0148 0.4774 0.0404 Uiso 1.0 4 calc R
H24 H 0.9411 0.1557 0.4861 0.0435 Uiso 1.0 4 calc R
H25 H 0.8552 0.1684 0.2932 0.0405 Uiso 1.0 4 calc R
H26 H 0.7914 0.1565 0.1048 0.0340 Uiso 1.0 4 calc R
H27 H 0.7154 0.1606 -0.1416 0.0332 Uiso 1.0 4 calc R
H28 H 0.7444 0.2189 -0.0536 0.0330 Uiso 1.0 4 calc R
H29 H 0.7278 0.3182 -0.3267 0.0566 Uiso 1.0 4 calc R
H30 H 0.7320 0.3364 -0.2132 0.0566 Uiso 1.0 4 calc R
H31 H 0.7555 0.2626 -0.2320 0.0565 Uiso 1.0 4 calc R
H32 H 0.5157 0.3251 -0.4161 0.0559 Uiso 1.0 4 calc R
H33 H 0.5829 0.3763 -0.3316 0.0559 Uiso 1.0 4 calc R
H34 H 0.5800 0.3559 -0.4434 0.0560 Uiso 1.0 4 calc R
H35 H 0.6469 0.1845 -0.3704 0.0475 Uiso 1.0 4 calc R
H36 H 0.5551 0.2091 -0.4375 0.0474 Uiso 1.0 4 calc R
H37 H 0.6192 0.2400 -0.4651 0.0474 Uiso 1.0 4 calc R
H38 H 0.6702 0.4101 -0.0477 0.0490 Uiso 1.0 4 calc R
H39 H 0.7249 0.3518 -0.0532 0.0489 Uiso 1.0 4 calc R
H40 H 0.6672 0.3948 -0.1613 0.0490 Uiso 1.0 4 calc R
H41 H 0.5147 0.3771 -0.2577 0.0511 Uiso 1.0 4 calc R
H42 H 0.4792 0.3238 -0.2089 0.0512 Uiso 1.0 4 calc R
H43 H 0.5178 0.3924 -0.1441 0.0513 Uiso 1.0 4 calc R
H44 H 0.6140 0.3325 0.0308 0.0498 Uiso 1.0 4 calc R
H45 H 0.5753 0.2620 -0.0259 0.0498 Uiso 1.0 4 calc R
H46 H 0.6703 0.2735 0.0315 0.0497 Uiso 1.0 4 calc R
H47 H 0.8930 -0.0160 0.6762 0.0592 Uiso 1.0 4 calc R
H48 H 0.9964 0.0140 0.8768 0.0659 Uiso 1.0 4 calc R
H49 H 1.0848 0.1067 0.8770 0.0770 Uiso 1.0 4 calc R
H50 H 1.0350 0.1394 0.6743 0.0659 Uiso 1.0 4 calc R
H51 H 0.7844 0.1653 0.5553 0.0645 Uiso 1.0 4 calc R
H52 H 0.7653 0.0938 0.6922 0.0620 Uiso 1.0 4 calc R
H53 H 0.8753 0.1258 0.8861 0.0703 Uiso 1.0 4 calc R
H54 H 0.9519 0.2246 0.8741 0.0629 Uiso 1.0 4 calc R
H55 H 0.8992 0.2504 0.6712 0.0569 Uiso 1.0 4 calc R
H56 H 0.7309 0.3040 0.2754 0.1563 Uiso 1.0 4 calc R
H57 H 0.7787 0.2457 0.3649 0.1563 Uiso 1.0 4 calc R

loop_
_atom_site_aniso_label
_atom_site_aniso_U_11
_atom_site_aniso_U_22
_atom_site_aniso_U_33
_atom_site_aniso_U_12
_atom_site_aniso_U_13
_atom_site_aniso_U_23
Mo1 0.0318(3) 0.0203(3) 0.0223(3) -0.0000(3) 0.0130(3) -0.0006(3)
Fe1 0.0476(7) 0.0342(5) 0.0273(5) 0.0017(5) 0.0150(5) 0.0021(5)
Cl1 0.0505(12) 0.0249(8) 0.0368(9) 0.0025(8) 0.0291(9) -0.0005(8)
Cl2 0.0389(12) 0.0610(12) 0.0303(9) 0.0029(10) 0.0079(9) 0.0107(9)
Cl3 0.0447(12) 0.0265(8) 0.0583(11) 0.0005(8) 0.0332(10) -0.0057(9)
Cl4 0.122(3) 0.0986(19) 0.0686(14) -0.0175(17) 0.0482(16) -0.0131(14)
Cl5 0.112(3) 0.0674(16) 0.162(3) -0.0261(16) 0.073(3) -0.0100(18)
P1 0.0338(10) 0.0226(8) 0.0194(8) -0.0007(8) 0.0127(8) -0.0007(7)
P2 0.0350(11) 0.0214(8) 0.0233(8) 0.0002(8) 0.0142(8) 0.0011(7)
N1 0.021(3) 0.025(3) 0.020(3) -0.003(3) 0.013(3) 0.000(3)
C1 0.047(5) 0.024(3) 0.023(3) -0.004(4) 0.017(4) 0.003(3)
C2 0.051(6) 0.033(4) 0.033(4) 0.006(4) 0.024(4) -0.005(4)
C3 0.057(5) 0.026(4) 0.036(4) -0.002(4) 0.027(4) 0.001(3)
C4 0.051(5) 0.025(3) 0.038(4) 0.006(4) 0.023(4) -0.001(3)
C5 0.036(5) 0.033(4) 0.023(3) -0.003(3) 0.009(3) -0.006(3)
C6 0.038(5) 0.051(5) 0.034(4) -0.006(4) 0.013(4) -0.005(4)
C7 0.044(5) 0.048(4) 0.047(4) -0.016(4) 0.030(4) 0.001(4)
C8 0.036(5) 0.044(4) 0.046(4) 0.000(4) 0.022(4) -0.000(4)
C9 0.028(4) 0.023(3) 0.019(3) -0.001(3) 0.014(3) 0.000(3)
C10 0.036(4) 0.022(3) 0.020(3) -0.002(3) 0.017(3) -0.004(3)
C11 0.034(4) 0.026(4) 0.020(3) -0.005(3) 0.014(3) -0.005(3)
C12 0.029(4) 0.018(3) 0.024(3) -0.004(3) 0.015(3) -0.004(3)
C13 0.027(4) 0.020(3) 0.021(3) 0.002(3) 0.009(3) 0.000(3)
C14 0.042(5) 0.030(4) 0.029(4) 0.000(4) 0.014(4) -0.003(3)
C15 0.041(5) 0.030(4) 0.030(4) 0.002(4) 0.017(4) 0.008(3)
C16 0.038(5) 0.041(4) 0.025(4) -0.002(4) 0.014(4) 0.000(4)
C17 0.039(5) 0.040(4) 0.030(4) -0.012(4) 0.010(4) -0.009(4)
C18 0.034(4) 0.038(4) 0.029(4) -0.005(4) 0.016(4) 0.000(3)
C19 0.026(4) 0.031(4) 0.028(3) -0.000(3) 0.012(3) -0.002(3)
C20 0.029(4) 0.019(3) 0.022(3) -0.005(3) 0.014(3) 0.005(3)
C21 0.029(4) 0.028(3) 0.026(3) -0.003(3) 0.014(3) 0.000(3)
C22 0.043(5) 0.022(3) 0.029(4) -0.007(3) 0.023(4) 0.001(3)
C23 0.052(5) 0.045(5) 0.044(4) -0.016(4) 0.033(4) -0.004(4)
C24 0.063(6) 0.039(4) 0.039(4) 0.001(4) 0.024(4) 0.008(4)
C25 0.050(5) 0.041(4) 0.028(3) -0.009(4) 0.023(4) -0.000(3)
C26 0.037(5) 0.027(3) 0.031(4) -0.003(3) 0.015(4) -0.005(3)
C27 0.052(5) 0.030(4) 0.041(4) -0.015(4) 0.020(4) -0.009(4)
C28 0.047(5) 0.025(4) 0.056(5) 0.002(4) 0.028(4) -0.002(4)
C29 0.059(6) 0.030(4) 0.035(4) -0.002(4) 0.027(4) -0.012(3)
C30 0.035(5) 0.042(5) 0.031(4) 0.010(4) 0.008(4) -0.007(4)
C31 0.078(7) 0.037(4) 0.032(4) 0.021(4) 0.022(5) 0.007(4)
C32 0.077(7) 0.064(6) 0.024(4) 0.030(5) 0.013(5) 0.015(4)
C33 0.039(6) 0.123(9) 0.030(5) 0.007(6) -0.001(5) -0.024(5)
C34 0.041(5) 0.088(6) 0.036(4) 0.000(5) 0.020(4) -0.005(5)
C35 0.055(6) 0.062(5) 0.045(5) 0.018(5) 0.022(5) 0.005(5)
C36 0.051(6) 0.053(5) 0.051(5) -0.001(4) 0.023(5) 0.010(4)
C37 0.074(7) 0.057(5) 0.045(5) 0.006(5) 0.039(5) 0.000(5)
C38 0.066(7) 0.040(5) 0.051(5) -0.000(4) 0.031(5) -0.010(4)
C39 0.059(6) 0.037(4) 0.047(5) 0.001(4) 0.024(5) 0.001(4)
C40 0.140(11) 0.076(7) 0.175(11) -0.042(7) 0.126(10) -0.038(8)

loop_
_atom_type_symbol
_atom_type_description
_atom_type_scat_dispersion_real
_atom_type_scat_dispersion_imag
_atom_type_scat_source
C C 0.0033 0.0016
;
International Tables for Crystallography
(1992, Vol. C, Tables 4.2.6.8 and 6.1.1.4)
;
H H 0.0000 0.0000
;
International Tables for Crystallography
(1992, Vol. C, Table 6.1.1.4)
;
N N 0.0061 0.0033
;
International Tables for Crystallography
(1992, Vol. C, Tables 4.2.6.8 and 6.1.1.4)
;
P P 0.1023 0.0942
;
International Tables for Crystallography
(1992, Vol. C, Tables 4.2.6.8 and 6.1.1.4)
;
Cl Cl 0.1484 0.1585
;
International Tables for Crystallography
(1992, Vol. C, Tables 4.2.6.8 and 6.1.1.4)
;
Fe Fe 0.3463 0.8444
;
International Tables for Crystallography
(1992, Vol. C, Tables 4.2.6.8 and 6.1.1.4)
;
Mo Mo -1.6832 0.6857
;
International Tables for Crystallography
(1992, Vol. C, Tables 4.2.6.8 and 6.1.1.4)
;

loop_
_geom_angle_atom_site_label_1
_geom_angle_atom_site_label_2
_geom_angle_atom_site_label_3
_geom_angle
_geom_angle_publ_flag
Cl1 Mo1 Cl2 92.44(8) yes
Cl1 Mo1 Cl3 175.65(7) yes
Cl1 Mo1 P1 89.83(7) yes
Cl1 Mo1 P2 88.94(8) yes
Cl1 Mo1 N1 88.91(16) yes
Cl2 Mo1 Cl3 91.49(8) yes
Cl2 Mo1 P1 105.37(7) yes
Cl2 Mo1 P2 99.27(7) yes
Cl2 Mo1 N1 176.61(13) yes
Cl3 Mo1 P1 87.34(8) yes
Cl3 Mo1 P2 92.27(7) yes
Cl3 Mo1 N1 87.27(17) yes
P1 Mo1 P2 155.36(6) yes
P1 Mo1 N1 77.74(14) yes
P2 Mo1 N1 77.64(14) yes
C30 Fe1 C31 41.5(4) yes
C30 Fe1 C32 70.3(4) yes
C30 Fe1 C33 69.7(4) yes
C30 Fe1 C34 41.2(3) yes
C30 Fe1 C35 105.3(3) yes
C30 Fe1 C36 122.1(3) yes
C30 Fe1 C37 159.4(3) yes
C30 Fe1 C38 157.4(4) yes
C30 Fe1 C39 120.4(4) yes
C31 Fe1 C32 41.1(3) yes
C31 Fe1 C33 68.2(4) yes
C31 Fe1 C34 68.3(4) yes
C31 Fe1 C35 119.9(3) yes
C31 Fe1 C36 106.0(4) yes
C31 Fe1 C37 123.4(4) yes
C31 Fe1 C38 160.8(4) yes
C31 Fe1 C39 156.1(3) yes
C32 Fe1 C33 40.3(4) yes
C32 Fe1 C34 68.8(4) yes
C32 Fe1 C35 155.5(4) yes
C32 Fe1 C36 120.2(4) yes
C32 Fe1 C37 107.2(4) yes
C32 Fe1 C38 124.8(3) yes
C32 Fe1 C39 161.9(3) yes
C33 Fe1 C34 41.0(4) yes
C33 Fe1 C35 162.5(5) yes
C33 Fe1 C36 156.3(4) yes
C33 Fe1 C37 122.3(4) yes
C33 Fe1 C38 109.8(4) yes
C33 Fe1 C39 126.2(4) yes
C34 Fe1 C35 124.5(4) yes
C34 Fe1 C36 160.3(3) yes
C34 Fe1 C37 158.4(3) yes
C34 Fe1 C38 123.6(4) yes
C34 Fe1 C39 108.7(4) yes
C35 Fe1 C36 40.6(4) yes
C35 Fe1 C37 68.1(4) yes
C35 Fe1 C38 68.0(3) yes
C35 Fe1 C39 40.8(3) yes
C36 Fe1 C37 40.4(3) yes
C36 Fe1 C38 67.8(4) yes
C36 Fe1 C39 68.5(4) yes
C37 Fe1 C38 40.2(4) yes
C37 Fe1 C39 68.2(4) yes
C38 Fe1 C39 40.6(3) yes
Mo1 P1 C1 121.5(3) yes
Mo1 P1 C5 122.57(19) yes
Mo1 P1 C9 90.7(2) yes
C1 P1 C5 108.9(3) yes
C1 P1 C9 102.6(3) yes
C5 P1 C9 104.2(4) yes
Mo1 P2 C21 93.2(2) yes
Mo1 P2 C22 121.68(17) yes
Mo1 P2 C26 119.3(3) yes
C21 P2 C22 105.4(4) yes
C21 P2 C26 105.2(3) yes
C22 P2 C26 108.3(3) yes
Mo1 N1 C10 119.5(4) yes
Mo1 N1 C20 121.2(4) yes
C10 N1 C20 119.3(5) yes
P1 C1 C2 108.9(4) yes
P1 C1 C3 114.6(6) yes
P1 C1 C4 108.5(4) yes
C2 C1 C3 109.6(5) yes
C2 C1 C4 108.0(7) yes
C3 C1 C4 107.1(5) yes
P1 C5 C6 109.8(6) yes
P1 C5 C7 113.4(4) yes
P1 C5 C8 107.5(5) yes
C6 C5 C7 111.1(6) yes
C6 C5 C8 107.8(5) yes
C7 C5 C8 107.1(7) yes
P1 C9 C10 113.6(5) yes
N1 C10 C9 120.5(5) yes
N1 C10 C11 121.3(6) yes
C9 C10 C11 118.2(6) yes
C10 C11 C12 121.5(7) yes
C11 C12 C13 120.9(7) yes
C11 C12 C19 116.4(5) yes
C13 C12 C19 122.6(6) yes
C12 C13 C14 120.7(5) yes
C12 C13 C18 122.5(6) yes
C14 C13 C18 116.8(5) yes
C13 C14 C15 122.2(6) yes
C14 C15 C16 120.3(7) yes
C15 C16 C17 117.5(5) yes
C15 C16 C30 121.2(7) yes
C17 C16 C30 121.2(6) yes
C16 C17 C18 121.4(6) yes
C13 C18 C17 121.7(7) yes
C12 C19 C20 119.9(6) yes
N1 C20 C19 121.5(7) yes
N1 C20 C21 118.7(5) yes
C19 C20 C21 119.8(6) yes
P2 C21 C20 112.3(5) yes
P2 C22 C23 112.7(5) yes
P2 C22 C24 108.2(6) yes
P2 C22 C25 108.4(5) yes
C23 C22 C24 111.2(6) yes
C23 C22 C25 109.5(7) yes
C24 C22 C25 106.6(5) yes
P2 C26 C27 115.0(6) yes
P2 C26 C28 108.9(4) yes
P2 C26 C29 108.3(4) yes
C27 C26 C28 109.4(5) yes
C27 C26 C29 106.3(5) yes
C28 C26 C29 108.7(7) yes
Fe1 C30 C16 123.1(6) yes
Fe1 C30 C31 69.6(5) yes
Fe1 C30 C34 70.4(5) yes
C16 C30 C31 127.4(6) yes
C16 C30 C34 126.5(8) yes
C31 C30 C34 106.1(6) yes
Fe1 C31 C30 68.9(4) yes
Fe1 C31 C32 68.8(5) yes
C30 C31 C32 108.9(7) yes
Fe1 C32 C31 70.1(4) yes
Fe1 C32 C33 70.9(5) yes
C31 C32 C33 108.1(8) yes
Fe1 C33 C32 68.7(5) yes
Fe1 C33 C34 69.7(5) yes
C32 C33 C34 108.3(7) yes
Fe1 C34 C30 68.4(6) yes
Fe1 C34 C33 69.3(6) yes
C30 C34 C33 108.4(8) yes
Fe1 C35 C36 69.7(5) yes
Fe1 C35 C39 69.5(4) yes
C36 C35 C39 107.9(7) yes
Fe1 C36 C35 69.7(6) yes
Fe1 C36 C37 69.1(6) yes
C35 C36 C37 107.7(7) yes
Fe1 C37 C36 70.5(6) yes
Fe1 C37 C38 70.2(6) yes
C36 C37 C38 108.7(8) yes
Fe1 C38 C37 69.6(5) yes
Fe1 C38 C39 70.0(5) yes
C37 C38 C39 108.7(6) yes
Fe1 C39 C35 69.7(4) yes
Fe1 C39 C38 69.4(4) yes
C35 C39 C38 107.1(8) yes
Cl4 C40 Cl5 117.4(10) yes
C1 C2 H1 107.786 no
C1 C2 H2 109.871 no
C1 C2 H3 110.836 no
H1 C2 H2 109.435 no
H1 C2 H3 109.444 no
H2 C2 H3 109.440 no
C1 C3 H4 110.651 no
C1 C3 H5 108.136 no
C1 C3 H6 109.715 no
H4 C3 H5 109.443 no
H4 C3 H6 109.440 no
H5 C3 H6 109.433 no
C1 C4 H7 109.974 no
C1 C4 H8 108.258 no
C1 C4 H9 110.258 no
H7 C4 H8 109.434 no
H7 C4 H9 109.449 no
H8 C4 H9 109.447 no
C5 C6 H10 111.253 no
C5 C6 H11 109.057 no
C5 C6 H12 108.169 no
H10 C6 H11 109.447 no
H10 C6 H12 109.442 no
H11 C6 H12 109.443 no
C5 C7 H13 109.086 no
C5 C7 H14 109.468 no
C5 C7 H15 109.943 no
H13 C7 H14 109.439 no
H13 C7 H15 109.440 no
H14 C7 H15 109.450 no
C5 C8 H16 110.841 no
C5 C8 H17 109.391 no
C5 C8 H18 108.273 no
H16 C8 H17 109.440 no
H16 C8 H18 109.436 no
H17 C8 H18 109.436 no
P1 C9 H19 118.148 no
P1 C9 H20 118.546 no
C10 C9 H19 98.850 no
C10 C9 H20 98.933 no
H19 C9 H20 105.435 no
C10 C11 H21 119.016 no
C12 C11 H21 119.450 no
C13 C14 H22 118.055 no
C15 C14 H22 119.736 no
C14 C15 H23 120.733 no
C16 C15 H23 119.004 no
C16 C17 H24 117.865 no
C18 C17 H24 120.712 no
C13 C18 H25 118.765 no
C17 C18 H25 119.497 no
C12 C19 H26 119.727 no
C20 C19 H26 120.323 no
P2 C21 H27 117.949 no
P2 C21 H28 118.454 no
C20 C21 H27 99.370 no
C20 C21 H28 100.131 no
H27 C21 H28 105.614 no
C22 C23 H29 108.626 no
C22 C23 H30 109.543 no
C22 C23 H31 110.329 no
H29 C23 H30 109.438 no
H29 C23 H31 109.446 no
H30 C23 H31 109.440 no
C22 C24 H32 109.678 no
C22 C24 H33 108.288 no
C22 C24 H34 110.526 no
H32 C24 H33 109.441 no
H32 C24 H34 109.439 no
H33 C24 H34 109.447 no
C22 C25 H35 109.992 no
C22 C25 H36 109.034 no
C22 C25 H37 109.476 no
H35 C25 H36 109.440 no
H35 C25 H37 109.442 no
H36 C25 H37 109.442 no
C26 C27 H38 110.119 no
C26 C27 H39 108.190 no
C26 C27 H40 110.197 no
H38 C27 H39 109.438 no
H38 C27 H40 109.440 no
H39 C27 H40 109.435 no
C26 C28 H41 109.654 no
C26 C28 H42 108.989 no
C26 C28 H43 109.863 no
H41 C28 H42 109.444 no
H41 C28 H43 109.438 no
H42 C28 H43 109.438 no
C26 C29 H44 109.006 no
C26 C29 H45 109.743 no
C26 C29 H46 109.751 no
H44 C29 H45 109.438 no
H44 C29 H46 109.446 no
H45 C29 H46 109.441 no
Fe1 C31 H47 127.784 no
C30 C31 H47 126.113 no
C32 C31 H47 124.966 no
Fe1 C32 H48 126.779 no
C31 C32 H48 126.650 no
C33 C32 H48 125.152 no
Fe1 C33 H49 126.696 no
C32 C33 H49 124.942 no
C34 C33 H49 126.771 no
Fe1 C34 H50 126.945 no
C30 C34 H50 125.658 no
C33 C34 H50 125.959 no
Fe1 C35 H51 122.388 no
C36 C35 H51 126.049 no
C39 C35 H51 125.878 no
Fe1 C36 H52 130.621 no
C35 C36 H52 126.515 no
C37 C36 H52 125.604 no
Fe1 C37 H53 124.055 no
C36 C37 H53 125.381 no
C38 C37 H53 125.914 no
Fe1 C38 H54 127.457 no
C37 C38 H54 124.733 no
C39 C38 H54 126.548 no
Fe1 C39 H55 126.085 no
C35 C39 H55 128.230 no
C38 C39 H55 124.703 no
Cl4 C40 H56 104.600 no
Cl4 C40 H57 102.313 no
Cl5 C40 H56 113.194 no
Cl5 C40 H57 109.561 no
H56 C40 H57 109.036 no

loop_
_geom_bond_atom_site_label_1
_geom_bond_atom_site_label_2
_geom_bond_distance
_geom_bond_publ_flag
Mo1 Cl1 2.421(3) yes
Mo1 Cl2 2.3989(16) yes
Mo1 Cl3 2.421(3) yes
Mo1 P1 2.6593(19) yes
Mo1 P2 2.6019(19) yes
Mo1 N1 2.207(4) yes
Fe1 C30 2.018(9) yes
Fe1 C31 2.028(7) yes
Fe1 C32 2.011(8) yes
Fe1 C33 2.039(9) yes
Fe1 C34 2.045(10) yes
Fe1 C35 2.043(8) yes
Fe1 C36 2.042(10) yes
Fe1 C37 2.025(11) yes
Fe1 C38 2.032(9) yes
Fe1 C39 2.040(7) yes
Cl4 C40 1.703(12) yes
Cl5 C40 1.681(12) yes
P1 C1 1.891(7) yes
P1 C5 1.898(8) yes
P1 C9 1.835(6) yes
P2 C21 1.836(6) yes
P2 C22 1.911(9) yes
P2 C26 1.893(7) yes
N1 C10 1.339(9) yes
N1 C20 1.346(8) yes
C1 C2 1.551(10) yes
C1 C3 1.523(10) yes
C1 C4 1.528(9) yes
C5 C6 1.527(9) yes
C5 C7 1.540(12) yes
C5 C8 1.531(9) yes
C9 C10 1.507(9) yes
C10 C11 1.391(7) yes
C11 C12 1.378(9) yes
C12 C13 1.476(7) yes
C12 C19 1.410(10) yes
C13 C14 1.385(10) yes
C13 C18 1.388(8) yes
C14 C15 1.391(8) yes
C15 C16 1.396(9) yes
C16 C17 1.387(11) yes
C16 C30 1.466(8) yes
C17 C18 1.380(8) yes
C19 C20 1.399(7) yes
C20 C21 1.527(10) yes
C22 C23 1.512(11) yes
C22 C24 1.553(8) yes
C22 C25 1.524(9) yes
C26 C27 1.527(10) yes
C26 C28 1.522(9) yes
C26 C29 1.554(10) yes
C30 C31 1.433(12) yes
C30 C34 1.429(10) yes
C31 C32 1.418(9) yes
C32 C33 1.396(15) yes
C33 C34 1.431(12) yes
C35 C36 1.417(13) yes
C35 C39 1.424(10) yes
C36 C37 1.403(9) yes
C37 C38 1.394(13) yes
C38 C39 1.411(11) yes
C2 H1 0.960 no
C2 H2 0.960 no
C2 H3 0.960 no
C3 H4 0.960 no
C3 H5 0.960 no
C3 H6 0.960 no
C4 H7 0.960 no
C4 H8 0.960 no
C4 H9 0.960 no
C6 H10 0.960 no
C6 H11 0.960 no
C6 H12 0.960 no
C7 H13 0.960 no
C7 H14 0.960 no
C7 H15 0.960 no
C8 H16 0.960 no
C8 H17 0.960 no
C8 H18 0.960 no
C9 H19 0.970 no
C9 H20 0.970 no
C11 H21 0.930 no
C14 H22 0.930 no
C15 H23 0.930 no
C17 H24 0.930 no
C18 H25 0.930 no
C19 H26 0.930 no
C21 H27 0.970 no
C21 H28 0.970 no
C23 H29 0.960 no
C23 H30 0.960 no
C23 H31 0.960 no
C24 H32 0.960 no
C24 H33 0.960 no
C24 H34 0.960 no
C25 H35 0.960 no
C25 H36 0.960 no
C25 H37 0.960 no
C27 H38 0.960 no
C27 H39 0.960 no
C27 H40 0.960 no
C28 H41 0.960 no
C28 H42 0.960 no
C28 H43 0.960 no
C29 H44 0.960 no
C29 H45 0.960 no
C29 H46 0.960 no
C31 H47 0.930 no
C32 H48 0.930 no
C33 H49 0.930 no
C34 H50 0.930 no
C35 H51 0.930 no
C36 H52 0.930 no
C37 H53 0.930 no
C38 H54 0.930 no
C39 H55 0.930 no
C40 H56 0.970 no
C40 H57 0.970 no

loop_
_geom_contact_atom_site_label_1
_geom_contact_atom_site_label_2
_geom_contact_distance
_geom_contact_publ_flag
_geom_contact_site_symmetry_2
Cl1 C2 3.538(7) no .
Cl1 C4 3.504(7) no .
Cl1 C21 3.437(5) no .
Cl1 C25 3.220(7) no .
Cl3 C8 3.225(7) no .
Cl3 C9 3.316(6) no .
Cl3 C10 3.510(6) no .
Cl3 C28 3.432(7) no .
Cl3 C29 3.480(7) no .
N1 C4 3.410(7) no .
N1 C12 2.808(6) no .
N1 C29 3.444(8) no .
C1 C6 3.356(10) no .
C1 C10 3.559(8) no .
C2 C6 3.347(12) no .
C3 C5 3.352(9) no .
C3 C6 3.545(8) no .
C3 C7 3.317(12) no .
C3 C9 3.453(8) no .
C4 C9 3.116(11) no .
C4 C10 3.102(9) no .
C7 C9 3.138(10) no .
C8 C9 3.531(8) no .
C10 C19 2.733(9) no .
C11 C14 2.934(7) no .
C11 C20 2.721(10) no .
C13 C16 2.833(7) no .
C14 C17 2.739(9) no .
C15 C18 2.752(10) no .
C15 C31 3.063(9) no .
C16 C35 3.443(13) no .
C17 C34 3.040(9) no .
C18 C19 3.019(8) no .
C20 C29 3.136(9) no .
C21 C23 3.191(11) no .
C21 C25 3.574(9) no .
C21 C27 3.554(8) no .
C21 C29 3.154(11) no .
C22 C27 3.351(10) no .
C23 C27 3.284(13) no .
C24 C26 3.319(11) no .
C24 C27 3.505(9) no .
C24 C28 3.290(13) no .
Cl1 C11 3.596(7) no 2_554
Cl3 C18 3.561(7) no 4_454
C2 C9 3.488(11) no 2_554
C9 C2 3.488(11) no 2_555
C11 Cl1 3.596(7) no 2_555
C18 Cl3 3.561(7) no 4_555
C18 C28 3.457(12) no 4_555
C18 C40 3.579(14) no .
C28 C18 3.457(12) no 4_454
C28 C31 3.536(9) no 3_454
C28 C32 3.528(10) no 3_454
C31 C28 3.536(9) no 3_546
C32 C28 3.528(10) no 3_546
C40 C18 3.579(14) no .
Mo1 H8 3.5174 no .
Mo1 H18 3.4488 no .
Mo1 H19 3.4555 no .
Mo1 H27 3.4904 no .
Mo1 H36 3.3758 no .
Mo1 H42 3.5990 no .
Mo1 H45 3.5369 no .
Cl1 H2 2.6928 no .
Cl1 H8 2.6318 no .
Cl1 H27 2.9581 no .
Cl1 H35 2.6932 no .
Cl1 H36 2.9074 no .
Cl2 H18 3.1529 no .
Cl2 H32 3.5320 no .
Cl2 H36 2.9779 no .
Cl3 H17 2.5769 no .
Cl3 H18 3.0444 no .
Cl3 H19 2.8080 no .
Cl3 H42 2.5669 no .
Cl3 H45 2.6342 no .
P1 H1 2.9406 no .
P1 H2 2.8903 no .
P1 H4 3.0418 no .
P1 H5 3.0000 no .
P1 H8 2.8419 no .
P1 H9 2.9471 no .
P1 H10 2.9220 no .
P1 H11 2.9652 no .
P1 H13 3.0474 no .
P1 H14 2.9817 no .
P1 H17 2.8834 no .
P1 H18 2.8647 no .
P2 H30 2.9809 no .
P2 H31 3.0132 no .
P2 H32 2.8947 no .
P2 H33 2.9462 no .
P2 H35 2.9530 no .
P2 H36 2.8656 no .
P2 H39 2.9964 no .
P2 H40 3.0630 no .
P2 H41 2.9595 no .
P2 H42 2.8442 no .
P2 H45 2.8985 no .
P2 H46 2.9493 no .
N1 H8 2.8975 no .
N1 H9 3.1600 no .
N1 H19 2.7939 no .
N1 H20 3.1284 no .
N1 H21 3.2046 no .
N1 H26 3.2281 no .
N1 H27 2.7947 no .
N1 H28 3.1500 no .
N1 H45 2.9113 no .
N1 H46 3.2492 no .
C1 H10 3.5316 no .
C1 H11 2.9313 no .
C1 H13 3.3007 no .
C1 H20 2.9813 no .
C2 H4 3.3512 no .
C2 H5 2.6920 no .
C2 H6 2.6594 no .
C2 H7 2.6435 no .
C2 H8 2.6641 no .
C2 H9 3.3340 no .
C2 H10 3.2039 no .
C2 H11 2.8394 no .
C3 H1 2.6825 no .
C3 H2 3.3408 no .
C3 H3 2.6957 no .
C3 H7 2.6395 no .
C3 H8 3.2838 no .
C3 H9 2.6335 no .
C3 H11 2.8794 no .
C3 H13 2.6015 no .
C3 H20 3.1258 no .
C4 H1 3.3117 no .
C4 H2 2.6911 no .
C4 H3 2.6724 no .
C4 H4 2.6392 no .
C4 H5 3.2841 no .
C4 H6 2.6334 no .
C4 H20 3.0858 no .
C5 H1 3.3188 no .
C5 H4 3.5173 no .
C5 H5 2.9110 no .
C5 H19 3.1156 no .
C5 H20 3.3415 no .
C6 H1 2.6207 no .
C6 H5 2.8642 no .
C6 H13 2.7070 no .
C6 H14 3.3514 no .
C6 H15 2.7217 no .
C6 H16 2.6708 no .
C6 H17 3.3064 no .
C6 H18 2.6193 no .
C7 H4 3.1570 no .
C7 H5 2.8121 no .
C7 H10 3.3666 no .
C7 H11 2.7153 no .
C7 H12 2.6751 no .
C7 H16 2.6446 no .
C7 H17 2.6547 no .
C7 H18 3.3013 no .
C7 H19 3.1842 no .
C7 H20 3.1269 no .
C8 H10 2.6724 no .
C8 H11 3.3050 no .
C8 H12 2.6209 no .
C8 H13 3.3051 no .
C8 H14 2.6632 no .
C8 H15 2.6257 no .
C8 H19 3.3137 no .
C9 H4 3.0712 no .
C9 H8 3.2811 no .
C9 H9 2.6829 no .
C9 H13 3.3266 no .
C9 H14 2.6727 no .
C9 H17 3.1313 no .
C9 H21 2.6061 no .
C10 H8 2.9764 no .
C10 H9 2.5478 no .
C10 H45 3.4694 no .
C11 H9 2.8580 no .
C11 H19 2.7598 no .
C11 H20 2.3639 no .
C11 H22 2.6312 no .
C11 H26 3.2154 no .
C12 H22 2.6141 no .
C12 H25 2.6650 no .
C13 H21 2.6332 no .
C13 H23 3.2663 no .
C13 H24 3.2557 no .
C13 H26 2.7027 no .
C14 H21 2.6387 no .
C14 H25 3.2021 no .
C15 H24 3.2142 no .
C15 H47 2.9230 no .
C15 H51 3.5018 no .
C16 H22 3.2540 no .
C16 H25 3.2447 no .
C16 H47 2.9020 no .
C16 H50 2.8742 no .
C16 H51 3.0899 no .
C17 H23 3.2194 no .
C17 H50 2.8912 no .
C17 H51 3.3295 no .
C18 H22 3.1987 no .
C18 H26 2.7645 no .
C19 H21 3.2182 no .
C19 H25 2.7179 no .
C19 H27 2.8379 no .
C19 H28 2.4289 no .
C19 H46 2.8724 no .
C20 H8 3.5021 no .
C20 H45 2.9752 no .
C20 H46 2.6161 no .
C21 H26 2.6781 no .
C21 H30 3.3270 no .
C21 H31 2.7850 no .
C21 H35 3.2156 no .
C21 H39 3.1348 no .
C21 H45 3.3178 no .
C21 H46 2.7169 no .
C22 H27 3.1543 no .
C22 H28 3.3764 no .
C22 H39 3.4582 no .
C22 H40 2.9612 no .
C22 H41 3.3347 no .
C23 H27 3.2712 no .
C23 H28 3.1798 no .
C23 H32 3.3498 no .
C23 H33 2.7041 no .
C23 H34 2.7273 no .
C23 H35 2.6602 no .
C23 H36 3.3055 no .
C23 H37 2.6707 no .
C23 H39 3.0768 no .
C23 H40 2.8295 no .
C24 H29 2.6719 no .
C24 H30 2.7289 no .
C24 H31 3.3617 no .
C24 H35 3.3150 no .
C24 H36 2.6308 no .
C24 H37 2.6237 no .
C24 H40 2.8592 no .
C24 H41 2.5832 no .
C25 H27 3.3619 no .
C25 H29 2.6524 no .
C25 H30 3.3117 no .
C25 H31 2.6631 no .
C25 H32 2.6481 no .
C25 H33 3.2974 no .
C25 H34 2.6517 no .
C26 H28 3.0545 no .
C26 H30 3.2190 no .
C26 H32 3.4703 no .
C26 H33 2.8654 no .
C27 H28 3.2603 no .
C27 H30 2.5299 no .
C27 H33 2.8126 no .
C27 H41 2.6702 no .
C27 H42 3.3164 no .
C27 H43 2.6729 no .
C27 H44 2.6209 no .
C27 H45 3.3070 no .
C27 H46 2.6460 no .
C28 H32 3.1305 no .
C28 H33 2.7655 no .
C28 H38 2.6787 no .
C28 H39 3.3095 no .
C28 H40 2.6813 no .
C28 H44 2.6632 no .
C28 H45 2.6901 no .
C28 H46 3.3319 no .
C29 H28 3.1252 no .
C29 H38 2.6142 no .
C29 H39 2.6321 no .
C29 H40 3.3148 no .
C29 H41 3.3361 no .
C29 H42 2.6975 no .
C29 H43 2.6439 no .
C30 H23 2.6452 no .
C30 H24 2.6177 no .
C30 H48 3.2181 no .
C30 H49 3.2180 no .
C30 H51 3.2875 no .
C31 H23 2.7517 no .
C31 H49 3.1732 no .
C31 H50 3.1868 no .
C31 H52 3.4393 no .
C32 H50 3.1863 no .
C32 H53 3.3446 no .
C33 H47 3.1705 no .
C33 H54 3.4935 no .
C34 H24 2.6975 no .
C34 H47 3.1875 no .
C34 H48 3.1871 no .
C34 H55 3.4519 no .
C35 H53 3.1730 no .
C35 H54 3.1813 no .
C36 H47 3.3898 no .
C36 H54 3.1644 no .
C36 H55 3.2012 no .
C37 H48 3.3818 no .
C37 H51 3.1729 no .
C37 H55 3.1700 no .
C38 H49 3.4840 no .
C38 H51 3.1770 no .
C38 H52 3.1654 no .
C39 H50 3.4676 no .
C39 H52 3.1947 no .
C39 H53 3.1762 no .
H1 H4 3.5702 no .
H1 H5 2.5091 no .
H1 H6 2.9234 no .
H1 H7 3.5127 no .
H1 H8 3.5338 no .
H1 H10 2.4676 no .
H1 H11 2.0660 no .
H1 H12 3.4575 no .
H2 H5 3.5634 no .
H2 H6 3.5386 no .
H2 H7 2.9348 no .
H2 H8 2.5085 no .
H2 H9 3.5785 no .
H2 H10 3.3575 no .
H2 H11 3.4221 no .
H3 H4 3.5714 no .
H3 H5 2.9755 no .
H3 H6 2.4884 no .
H3 H7 2.4663 no .
H3 H8 2.9449 no .
H3 H9 3.5517 no .
H3 H11 3.4604 no .
H4 H7 2.9197 no .
H4 H8 3.5138 no .
H4 H9 2.4569 no .
H4 H11 3.5004 no .
H4 H13 2.4308 no .
H4 H14 3.2984 no .
H4 H20 2.5125 no .
H5 H7 3.5142 no .
H5 H9 3.5097 no .
H5 H10 3.4898 no .
H5 H11 2.1205 no .
H5 H12 3.4574 no .
H5 H13 2.0523 no .
H5 H14 3.3892 no .
H5 H15 3.4463 no .
H5 H20 3.5542 no .
H6 H7 2.4571 no .
H6 H8 3.5094 no .
H6 H9 2.9091 no .
H6 H11 3.4686 no .
H6 H13 3.4295 no .
H8 H20 3.4913 no .
H9 H20 2.4594 no .
H9 H21 3.0565 no .
H10 H13 3.5945 no .
H10 H15 3.5942 no .
H10 H16 2.9636 no .
H10 H17 3.5448 no .
H10 H18 2.4605 no .
H11 H13 2.5423 no .
H11 H14 3.5809 no .
H11 H15 3.0067 no .
H11 H16 3.5424 no .
H11 H18 3.5037 no .
H12 H13 2.9430 no .
H12 H14 3.5505 no .
H12 H15 2.5153 no .
H12 H16 2.4605 no .
H12 H17 3.5061 no .
H12 H18 2.8702 no .
H13 H16 3.5176 no .
H13 H17 3.5387 no .
H13 H19 3.5927 no .
H13 H20 3.0966 no .
H14 H16 2.9353 no .
H14 H17 2.4893 no .
H14 H18 3.5394 no .
H14 H19 2.5189 no .
H14 H20 2.6067 no .
H15 H16 2.4384 no .
H15 H17 2.9048 no .
H15 H18 3.5021 no .
H17 H19 2.6832 no .
H19 H21 2.8113 no .
H20 H21 2.1607 no .
H21 H22 2.1382 no .
H22 H23 2.3277 no .
H23 H47 2.3551 no .
H24 H25 2.3132 no .
H24 H50 2.2950 no .
H24 H51 3.5562 no .
H24 H55 3.5556 no .
H25 H26 2.2470 no .
H26 H27 2.9360 no .
H26 H28 2.2485 no .
H26 H46 3.0193 no .
H27 H31 2.6588 no .
H27 H35 2.7685 no .
H28 H30 3.1043 no .
H28 H31 2.7129 no .
H28 H39 2.6202 no .
H28 H45 3.5172 no .
H28 H46 2.4839 no .
H29 H32 3.5474 no .
H29 H33 2.9379 no .
H29 H34 2.5183 no .
H29 H35 2.9285 no .
H29 H36 3.5263 no .
H29 H37 2.4852 no .
H29 H40 3.3832 no .
H30 H32 3.5926 no .
H30 H33 2.5541 no .
H30 H34 3.0240 no .
H30 H35 3.5380 no .
H30 H37 3.5459 no .
H30 H38 3.3755 no .
H30 H39 2.2991 no .
H30 H40 2.0551 no .
H31 H33 3.5905 no .
H31 H34 3.5948 no .
H31 H35 2.4853 no .
H31 H36 3.5344 no .
H31 H37 2.9479 no .
H31 H39 3.3032 no .
H31 H40 3.4755 no .
H32 H35 3.5354 no .
H32 H36 2.4497 no .
H32 H37 2.9008 no .
H32 H40 3.4775 no .
H32 H41 2.4189 no .
H32 H42 3.2689 no .
H33 H36 3.5052 no .
H33 H37 3.4998 no .
H33 H38 3.4445 no .
H33 H39 3.4093 no .
H33 H40 2.0856 no .
H33 H41 2.0139 no .
H33 H42 3.3451 no .
H33 H43 3.4036 no .
H34 H35 3.5366 no .
H34 H36 2.9124 no .
H34 H37 2.4460 no .
H34 H40 3.4437 no .
H34 H41 3.3937 no .
H38 H41 2.9539 no .
H38 H42 3.5527 no .
H38 H43 2.5066 no .
H38 H44 2.4051 no .
H38 H45 3.4982 no .
H38 H46 2.8816 no .
H39 H41 3.5398 no .
H39 H43 3.5418 no .
H39 H44 2.8977 no .
H39 H45 3.5130 no .
H39 H46 2.4510 no .
H40 H41 2.5066 no .
H40 H42 3.5546 no .
H40 H43 2.9587 no .
H40 H44 3.5015 no .
H40 H46 3.5396 no .
H41 H44 3.5293 no .
H41 H45 3.5812 no .
H42 H44 2.9700 no .
H42 H45 2.5345 no .
H42 H46 3.5707 no .
H43 H44 2.4483 no .
H43 H45 2.9148 no .
H43 H46 3.5239 no .
H47 H48 2.5060 no .
H47 H52 3.3221 no .
H48 H49 2.4646 no .
H48 H53 3.2168 no .
H49 H50 2.5336 no .
H49 H54 3.3952 no .
H50 H55 3.3469 no .
H51 H52 2.5213 no .
H51 H55 2.5450 no .
H52 H53 2.4848 no .
H53 H54 2.4699 no .
H54 H55 2.4949 no .
Cl1 H4 3.1087 no 2_554
Cl1 H20 2.8962 no 2_554
Cl1 H21 2.7855 no 2_554
Cl1 H22 2.9614 no 2_554
Cl1 H52 3.4608 no 1_554
Cl2 H4 3.4454 no 2_554
Cl2 H13 3.3526 no 2_554
Cl2 H28 3.2353 no 4_454
Cl2 H30 3.4546 no 4_454
Cl2 H39 2.8993 no 4_454
Cl3 H24 3.4406 no 4_454
Cl3 H25 2.7662 no 4_454
Cl3 H56 3.5413 no 4_454
Cl3 H57 3.3771 no 4_454
Cl4 H1 3.2982 no 3_556
Cl4 H10 3.5983 no 3_556
Cl4 H11 3.1469 no 3_556
Cl4 H17 3.1936 no 4_555
Cl4 H29 3.5095 no 1_556
Cl4 H49 3.1487 no 4_454
Cl4 H51 3.5100 no .
Cl4 H55 3.3102 no .
Cl5 H3 3.1966 no 2_555
Cl5 H6 3.5224 no 2_555
Cl5 H7 3.0713 no 2_555
Cl5 H50 3.1649 no 4_454
Cl5 H51 3.4898 no .
C2 H14 3.4269 no 2_554
C2 H19 2.9207 no 2_554
C2 H20 3.0910 no 2_554
C2 H21 3.1424 no 2_554
C3 H36 3.1986 no 2_555
C3 H54 3.2482 no 3_444
C3 H55 3.3608 no 3_444
C4 H21 3.4996 no 2_554
C4 H22 3.5125 no 2_554
C6 H29 3.4511 no 3_445
C6 H38 3.3132 no 4_454
C7 H30 3.2737 no 3_445
C7 H40 3.5013 no 3_445
C8 H38 3.2089 no 4_454
C8 H39 3.4916 no 4_454
C8 H44 3.4657 no 4_454
C8 H56 2.7706 no 4_454
C9 H2 2.8719 no 2_555
C9 H3 3.4115 no 2_555
C10 H2 3.4901 no 2_555
C11 H2 3.2463 no 2_555
C11 H3 3.3921 no 2_555
C12 H47 3.4436 no 2_554
C13 H47 3.2589 no 2_554
C13 H57 3.3866 no .
C14 H7 3.4737 no 2_555
C14 H8 3.2632 no 2_555
C14 H52 3.0170 no 2_554
C14 H53 3.4904 no 2_554
C15 H53 3.2362 no 2_554
C17 H42 3.3347 no 4_555
C17 H43 3.0787 no 4_555
C17 H57 3.0771 no .
C18 H42 2.9427 no 4_555
C18 H43 3.1002 no 4_555
C18 H47 3.5059 no 2_554
C18 H57 2.7329 no .
C19 H23 3.5110 no 2_554
C19 H47 3.4552 no 2_554
C23 H13 3.4467 no 3_555
C24 H49 3.5833 no 4_453
C24 H53 3.4975 no 4_453
C24 H54 3.1761 no 4_453
C25 H4 3.2995 no 2_554
C25 H6 3.2900 no 2_554
C25 H52 3.5564 no 1_554
C25 H54 3.1572 no 4_453
C27 H10 3.4581 no 4_555
C27 H15 3.4252 no 3_555
C27 H18 3.1033 no 4_555
C28 H24 3.4747 no 4_454
C28 H25 3.0771 no 4_454
C28 H47 3.2959 no 3_454
C28 H48 3.3007 no 3_454
C29 H16 3.5313 no 4_555
C29 H18 3.5996 no 4_555
C29 H24 3.4579 no 4_454
C29 H56 3.4037 no .
C31 H41 3.0805 no 3_546
C31 H43 3.1309 no 3_546
C32 H34 3.5876 no 4_556
C32 H41 3.3371 no 3_546
C32 H43 2.8427 no 3_546
C33 H34 3.2476 no 4_556
C35 H29 3.5072 no 1_556
C35 H31 3.1737 no 1_556
C35 H35 3.1455 no 1_556
C35 H37 3.4900 no 1_556
C36 H22 3.2615 no 2_555
C36 H27 3.3372 no 1_556
C36 H31 3.0618 no 1_556
C36 H35 2.8521 no 1_556
C37 H27 3.1672 no 1_556
C37 H31 2.9117 no 1_556
C37 H32 3.3206 no 4_556
C38 H5 3.5296 no 3_556
C38 H6 3.1934 no 3_556
C38 H31 2.9208 no 1_556
C38 H32 3.2568 no 4_556
C38 H34 3.4397 no 4_556
C38 H36 3.5751 no 4_556
C39 H5 3.4481 no 3_556
C39 H6 3.2901 no 3_556
C39 H29 3.3655 no 1_556
C39 H31 3.0990 no 1_556
C40 H16 3.4014 no 4_555
C40 H17 3.0383 no 4_555
C40 H25 3.4005 no .
C40 H51 3.4439 no .
H1 Cl4 3.2982 no 3_444
H1 H14 2.9850 no 2_554
H1 H19 3.0035 no 2_554
H1 H20 3.4022 no 2_554
H1 H55 3.4161 no 3_444
H2 C9 2.8719 no 2_554
H2 C10 3.4901 no 2_554
H2 C11 3.2463 no 2_554
H2 H14 3.0039 no 2_554
H2 H19 2.5406 no 2_554
H2 H20 2.2910 no 2_554
H2 H21 2.5493 no 2_554
H3 Cl5 3.1966 no 2_554
H3 C9 3.4115 no 2_554
H3 C11 3.3921 no 2_554
H3 H19 2.7371 no 2_554
H3 H20 3.2104 no 2_554
H3 H21 2.9224 no 2_554
H3 H55 3.2700 no 3_444
H4 Cl1 3.1087 no 2_555
H4 Cl2 3.4454 no 2_555
H4 C25 3.2995 no 2_555
H4 H35 3.3074 no 2_555
H4 H36 2.6785 no 2_555
H4 H37 3.4217 no 2_555
H4 H54 3.4262 no 3_444
H5 C38 3.5296 no 3_444
H5 C39 3.4481 no 3_444
H5 H29 3.2869 no 3_445
H5 H30 3.4963 no 3_445
H5 H54 3.1997 no 3_444
H5 H55 3.0358 no 3_444
H6 Cl5 3.5224 no 2_554
H6 C25 3.2900 no 2_555
H6 C38 3.1934 no 3_444
H6 C39 3.2901 no 3_444
H6 H35 3.5425 no 2_555
H6 H36 2.8698 no 2_555
H6 H37 2.9691 no 2_555
H6 H54 2.6381 no 3_444
H6 H55 2.8213 no 3_444
H7 Cl5 3.0713 no 2_554
H7 C14 3.4737 no 2_554
H7 H21 3.2770 no 2_554
H7 H22 3.3746 no 2_554
H7 H51 3.2436 no 2_554
H8 C14 3.2632 no 2_554
H8 H21 2.9782 no 2_554
H8 H22 2.7961 no 2_554
H8 H23 3.5079 no 2_554
H9 H52 3.3698 no 2_554
H10 Cl4 3.5983 no 3_444
H10 C27 3.4581 no 4_454
H10 H14 3.0442 no 2_554
H10 H15 3.4187 no 2_554
H10 H38 2.8419 no 4_454
H10 H39 3.3901 no 4_454
H11 Cl4 3.1469 no 3_444
H11 H29 2.9026 no 3_445
H11 H30 3.5749 no 3_445
H12 H29 3.1279 no 3_445
H12 H30 3.5988 no 3_445
H12 H34 3.5013 no 3_445
H12 H38 3.0097 no 4_454
H12 H49 3.4131 no 2_453
H13 Cl2 3.3526 no 2_555
H13 C23 3.4467 no 3_445
H13 H29 3.3394 no 3_445
H13 H30 2.7806 no 3_445
H13 H40 3.4808 no 3_445
H14 C2 3.4269 no 2_555
H14 H1 2.9850 no 2_555
H14 H2 3.0039 no 2_555
H14 H10 3.0442 no 2_555
H15 C27 3.4252 no 3_445
H15 H10 3.4187 no 2_555
H15 H29 3.5878 no 3_445
H15 H30 2.8882 no 3_445
H15 H38 3.5910 no 3_445
H15 H39 3.4795 no 3_445
H15 H40 2.7293 no 3_445
H16 C29 3.5313 no 4_454
H16 C40 3.4014 no 4_454
H16 H38 2.9177 no 4_454
H16 H39 3.5394 no 4_454
H16 H44 2.8358 no 4_454
H16 H46 3.4196 no 4_454
H16 H56 2.5122 no 4_454
H17 Cl4 3.1936 no 4_454
H17 C40 3.0383 no 4_454
H17 H56 2.3181 no 4_454
H17 H57 3.2049 no 4_454
H18 C27 3.1033 no 4_454
H18 C29 3.5996 no 4_454
H18 H38 2.6942 no 4_454
H18 H39 2.6511 no 4_454
H18 H44 3.2718 no 4_454
H18 H46 3.1930 no 4_454
H18 H56 3.0790 no 4_454
H19 C2 2.9207 no 2_555
H19 H1 3.0035 no 2_555
H19 H2 2.5406 no 2_555
H19 H3 2.7371 no 2_555
H20 Cl1 2.8962 no 2_555
H20 C2 3.0910 no 2_555
H20 H1 3.4022 no 2_555
H20 H2 2.2910 no 2_555
H20 H3 3.2104 no 2_555
H21 Cl1 2.7855 no 2_555
H21 C2 3.1424 no 2_555
H21 C4 3.4996 no 2_555
H21 H2 2.5493 no 2_555
H21 H3 2.9224 no 2_555
H21 H7 3.2770 no 2_555
H21 H8 2.9782 no 2_555
H21 H52 3.5959 no 2_554
H22 Cl1 2.9614 no 2_555
H22 C4 3.5125 no 2_555
H22 C36 3.2615 no 2_554
H22 H7 3.3746 no 2_555
H22 H8 2.7961 no 2_555
H22 H27 3.3834 no 2_555
H22 H52 2.4990 no 2_554
H22 H53 3.3924 no 2_554
H23 C19 3.5110 no 2_555
H23 H8 3.5079 no 2_555
H23 H26 3.4838 no 2_555
H23 H27 3.3885 no 2_555
H23 H53 2.9295 no 2_554
H24 Cl3 3.4406 no 4_555
H24 C28 3.4747 no 4_555
H24 C29 3.4579 no 4_555
H24 H42 3.1483 no 4_555
H24 H43 2.9826 no 4_555
H24 H44 3.0141 no 4_555
H24 H45 3.0819 no 4_555
H24 H57 3.1716 no .
H25 Cl3 2.7662 no 4_555
H25 C28 3.0771 no 4_555
H25 C40 3.4005 no .
H25 H41 3.5473 no 4_555
H25 H42 2.3672 no 4_555
H25 H43 2.9834 no 4_555
H25 H56 3.4677 no .
H25 H57 2.6122 no .
H26 H23 3.4838 no 2_554
H26 H42 3.1656 no 4_555
H26 H47 3.2021 no 2_554
H27 C36 3.3372 no 1_554
H27 C37 3.1672 no 1_554
H27 H22 3.3834 no 2_554
H27 H23 3.3885 no 2_554
H27 H52 3.1742 no 1_554
H27 H53 2.9303 no 1_554
H28 Cl2 3.2353 no 4_555
H28 H53 3.4998 no 1_554
H29 Cl4 3.5095 no 1_554
H29 C6 3.4511 no 3_555
H29 C35 3.5072 no 1_554
H29 C39 3.3655 no 1_554
H29 H5 3.2869 no 3_555
H29 H11 2.9026 no 3_555
H29 H12 3.1279 no 3_555
H29 H13 3.3394 no 3_555
H29 H15 3.5878 no 3_555
H29 H55 3.5206 no 1_554
H30 Cl2 3.4546 no 4_555
H30 C7 3.2737 no 3_555
H30 H5 3.4963 no 3_555
H30 H11 3.5749 no 3_555
H30 H12 3.5988 no 3_555
H30 H13 2.7806 no 3_555
H30 H15 2.8882 no 3_555
H31 C35 3.1737 no 1_554
H31 C36 3.0618 no 1_554
H31 C37 2.9117 no 1_554
H31 C38 2.9208 no 1_554
H31 C39 3.0990 no 1_554
H31 H52 3.4921 no 1_554
H31 H53 3.3378 no 1_554
H31 H54 3.3086 no 1_554
H32 C37 3.3206 no 4_453
H32 C38 3.2568 no 4_453
H32 H53 2.8272 no 4_453
H32 H54 2.6819 no 4_453
H34 C32 3.5876 no 4_453
H34 C33 3.2476 no 4_453
H34 C38 3.4397 no 4_453
H34 H12 3.5013 no 3_555
H34 H48 3.3295 no 4_453
H34 H49 2.6288 no 4_453
H34 H53 3.3671 no 4_453
H34 H54 2.9030 no 4_453
H35 C35 3.1455 no 1_554
H35 C36 2.8521 no 1_554
H35 H4 3.3074 no 2_554
H35 H6 3.5425 no 2_554
H35 H51 3.2739 no 1_554
H35 H52 2.6307 no 1_554
H36 C3 3.1986 no 2_554
H36 C38 3.5751 no 4_453
H36 H4 2.6785 no 2_554
H36 H6 2.8698 no 2_554
H36 H54 2.6539 no 4_453
H37 C35 3.4900 no 1_554
H37 H4 3.4217 no 2_554
H37 H6 2.9691 no 2_554
H37 H49 3.5584 no 4_453
H37 H51 3.3315 no 1_554
H37 H54 2.8674 no 4_453
H38 C6 3.3132 no 4_555
H38 C8 3.2089 no 4_555
H38 H10 2.8419 no 4_555
H38 H12 3.0097 no 4_555
H38 H15 3.5910 no 3_555
H38 H16 2.9177 no 4_555
H38 H18 2.6942 no 4_555
H38 H48 3.5380 no 3_454
H39 Cl2 2.8993 no 4_555
H39 C8 3.4916 no 4_555
H39 H10 3.3901 no 4_555
H39 H15 3.4795 no 3_555
H39 H16 3.5394 no 4_555
H39 H18 2.6511 no 4_555
H40 C7 3.5013 no 3_555
H40 H13 3.4808 no 3_555
H40 H15 2.7293 no 3_555
H41 C31 3.0805 no 3_454
H41 C32 3.3371 no 3_454
H41 H25 3.5473 no 4_454
H41 H47 2.8892 no 3_454
H41 H48 3.3715 no 3_454
H42 C17 3.3347 no 4_454
H42 C18 2.9427 no 4_454
H42 H24 3.1483 no 4_454
H42 H25 2.3672 no 4_454
H42 H26 3.1656 no 4_454
H42 H47 3.5088 no 3_454
H43 C17 3.0787 no 4_454
H43 C18 3.1002 no 4_454
H43 C31 3.1309 no 3_454
H43 C32 2.8427 no 3_454
H43 H24 2.9826 no 4_454
H43 H25 2.9834 no 4_454
H43 H47 2.9877 no 3_454
H43 H48 2.4504 no 3_454
H44 C8 3.4657 no 4_555
H44 H16 2.8358 no 4_555
H44 H18 3.2718 no 4_555
H44 H24 3.0141 no 4_454
H44 H50 3.0809 no 4_454
H44 H56 2.9898 no .
H45 H24 3.0819 no 4_454
H46 H16 3.4196 no 4_555
H46 H18 3.1930 no 4_555
H46 H56 3.0070 no .
H47 C12 3.4436 no 2_555
H47 C13 3.2589 no 2_555
H47 C18 3.5059 no 2_555
H47 C19 3.4552 no 2_555
H47 C28 3.2959 no 3_546
H47 H26 3.2021 no 2_555
H47 H41 2.8892 no 3_546
H47 H42 3.5088 no 3_546
H47 H43 2.9877 no 3_546
H48 C28 3.3007 no 3_546
H48 H34 3.3295 no 4_556
H48 H38 3.5380 no 3_546
H48 H41 3.3715 no 3_546
H48 H43 2.4504 no 3_546
H49 Cl4 3.1487 no 4_555
H49 C24 3.5833 no 4_556
H49 H12 3.4131 no 2_656
H49 H34 2.6288 no 4_556
H49 H37 3.5584 no 4_556
H50 Cl5 3.1649 no 4_555
H50 H44 3.0809 no 4_555
H50 H56 3.4076 no 4_555
H51 Cl4 3.5100 no .
H51 Cl5 3.4898 no .
H51 C40 3.4439 no .
H51 H7 3.2436 no 2_555
H51 H35 3.2739 no 1_556
H51 H37 3.3315 no 1_556
H51 H57 3.0133 no .
H52 Cl1 3.4608 no 1_556
H52 C14 3.0170 no 2_555
H52 C25 3.5564 no 1_556
H52 H9 3.3698 no 2_555
H52 H21 3.5959 no 2_555
H52 H22 2.4990 no 2_555
H52 H27 3.1742 no 1_556
H52 H31 3.4921 no 1_556
H52 H35 2.6307 no 1_556
H53 C14 3.4904 no 2_555
H53 C15 3.2362 no 2_555
H53 C24 3.4975 no 4_556
H53 H22 3.3924 no 2_555
H53 H23 2.9295 no 2_555
H53 H27 2.9303 no 1_556
H53 H28 3.4998 no 1_556
H53 H31 3.3378 no 1_556
H53 H32 2.8272 no 4_556
H53 H34 3.3671 no 4_556
H54 C3 3.2482 no 3_556
H54 C24 3.1761 no 4_556
H54 C25 3.1572 no 4_556
H54 H4 3.4262 no 3_556
H54 H5 3.1997 no 3_556
H54 H6 2.6381 no 3_556
H54 H31 3.3086 no 1_556
H54 H32 2.6819 no 4_556
H54 H34 2.9030 no 4_556
H54 H36 2.6539 no 4_556
H54 H37 2.8674 no 4_556
H55 Cl4 3.3102 no .
H55 C3 3.3608 no 3_556
H55 H1 3.4161 no 3_556
H55 H3 3.2700 no 3_556
H55 H5 3.0358 no 3_556
H55 H6 2.8213 no 3_556
H55 H29 3.5206 no 1_556
H56 Cl3 3.5413 no 4_555
H56 C8 2.7706 no 4_555
H56 C29 3.4037 no .
H56 H16 2.5122 no 4_555
H56 H17 2.3181 no 4_555
H56 H18 3.0790 no 4_555
H56 H25 3.4677 no .
H56 H44 2.9898 no .
H56 H46 3.0070 no .
H56 H50 3.4076 no 4_454
H57 Cl3 3.3771 no 4_555
H57 C13 3.3866 no .
H57 C17 3.0771 no .
H57 C18 2.7329 no .
H57 H17 3.2049 no 4_555
H57 H24 3.1716 no .
H57 H25 2.6122 no .
H57 H51 3.0133 no .

loop_
_geom_torsion_atom_site_label_1
_geom_torsion_atom_site_label_2
_geom_torsion_atom_site_label_3
_geom_torsion_atom_site_label_4
_geom_torsion
_geom_torsion_publ_flag
Cl1 Mo1 P1 C1 14.31(8) no
Cl1 Mo1 P1 C5 -133.05(10) no
Cl1 Mo1 P1 C9 119.60(8) no
Cl1 Mo1 P2 C21 -59.62(8) no
Cl1 Mo1 P2 C22 50.74(10) no
Cl1 Mo1 P2 C26 -169.04(8) no
Cl1 Mo1 N1 C10 -113.7(4) no
Cl1 Mo1 N1 C20 68.1(4) no
Cl2 Mo1 P1 C1 106.79(10) no
Cl2 Mo1 P1 C5 -40.57(13) no
Cl2 Mo1 P1 C9 -147.92(9) no
Cl2 Mo1 P2 C21 -151.91(9) no
Cl2 Mo1 P2 C22 -41.56(12) no
Cl2 Mo1 P2 C26 98.66(10) no
Cl3 Mo1 P1 C1 -162.40(8) no
Cl3 Mo1 P1 C5 50.24(10) no
Cl3 Mo1 P1 C9 -57.11(8) no
Cl3 Mo1 P2 C21 116.21(8) no
Cl3 Mo1 P2 C22 -133.44(10) no
Cl3 Mo1 P2 C26 6.78(8) no
Cl3 Mo1 N1 C10 64.3(4) no
Cl3 Mo1 N1 C20 -114.0(4) no
P1 Mo1 P2 C21 27.6(3) no
P1 Mo1 P2 C22 138.00(17) no
P1 Mo1 P2 C26 -81.8(2) no
P2 Mo1 P1 C1 -72.8(3) no
P2 Mo1 P1 C5 139.89(16) no
P2 Mo1 P1 C9 32.5(3) no
P1 Mo1 N1 C10 -23.6(3) no
P1 Mo1 N1 C20 158.2(4) no
N1 Mo1 P1 C1 -74.61(18) no
N1 Mo1 P1 C5 138.03(19) no
N1 Mo1 P1 C9 30.68(17) no
P2 Mo1 N1 C10 157.2(4) no
P2 Mo1 N1 C20 -21.0(3) no
N1 Mo1 P2 C21 29.50(17) no
N1 Mo1 P2 C22 139.86(18) no
N1 Mo1 P2 C26 -79.92(17) no
C30 Fe1 C31 C30 -0.0(3) no
C30 Fe1 C31 C32 121.5(6) no
C31 Fe1 C30 C16 122.1(8) no
C31 Fe1 C30 C31 -0.0(3) no
C31 Fe1 C30 C34 -116.6(5) no
C30 Fe1 C32 C31 -36.9(4) no
C30 Fe1 C32 C33 81.5(4) no
C32 Fe1 C30 C16 158.6(7) no
C32 Fe1 C30 C31 36.6(4) no
C32 Fe1 C30 C34 -80.0(4) no
C30 Fe1 C33 C32 -83.1(4) no
C30 Fe1 C33 C34 37.1(4) no
C33 Fe1 C30 C16 -158.3(7) no
C33 Fe1 C30 C31 79.6(4) no
C33 Fe1 C30 C34 -37.0(4) no
C30 Fe1 C34 C30 -0.0(3) no
C30 Fe1 C34 C33 -120.8(6) no
C34 Fe1 C30 C16 -121.4(8) no
C34 Fe1 C30 C31 116.6(5) no
C34 Fe1 C30 C34 0.0(4) no
C30 Fe1 C35 C36 121.8(4) no
C30 Fe1 C35 C39 -119.0(4) no
C35 Fe1 C30 C16 4.0(7) no
C35 Fe1 C30 C31 -118.1(3) no
C35 Fe1 C30 C34 125.4(3) no
C30 Fe1 C36 C35 -75.4(4) no
C30 Fe1 C36 C37 165.5(3) no
C36 Fe1 C30 C16 44.7(7) no
C36 Fe1 C30 C31 -77.3(4) no
C36 Fe1 C30 C34 166.1(3) no
C30 Fe1 C37 C36 -37.1(9) no
C30 Fe1 C37 C38 -156.3(6) no
C37 Fe1 C30 C16 72.2(10) no
C37 Fe1 C30 C31 -49.9(8) no
C37 Fe1 C30 C34 -166.5(6) no
C30 Fe1 C38 C37 158.4(6) no
C30 Fe1 C38 C39 38.5(9) no
C38 Fe1 C30 C16 -65.5(10) no
C38 Fe1 C30 C31 172.4(6) no
C38 Fe1 C30 C34 55.9(8) no
C30 Fe1 C39 C35 77.9(5) no
C30 Fe1 C39 C38 -163.9(3) no
C39 Fe1 C30 C16 -37.5(7) no
C39 Fe1 C30 C31 -159.6(3) no
C39 Fe1 C30 C34 83.9(4) no
C31 Fe1 C32 C31 -0.0(5) no
C31 Fe1 C32 C33 118.4(8) no
C32 Fe1 C31 C30 -121.5(8) no
C32 Fe1 C31 C32 0.0(5) no
C31 Fe1 C33 C32 -38.5(4) no
C31 Fe1 C33 C34 81.7(4) no
C33 Fe1 C31 C30 -83.6(5) no
C33 Fe1 C31 C32 37.8(4) no
C31 Fe1 C34 C30 39.6(3) no
C31 Fe1 C34 C33 -81.2(4) no
C34 Fe1 C31 C30 -39.3(3) no
C34 Fe1 C31 C32 82.1(4) no
C31 Fe1 C35 C36 79.4(5) no
C31 Fe1 C35 C39 -161.4(4) no
C35 Fe1 C31 C30 79.0(5) no
C35 Fe1 C31 C32 -159.5(4) no
C31 Fe1 C36 C35 -117.6(3) no
C31 Fe1 C36 C37 123.3(3) no
C36 Fe1 C31 C30 120.7(4) no
C36 Fe1 C31 C32 -117.8(4) no
C31 Fe1 C37 C36 -74.5(4) no
C31 Fe1 C37 C38 166.3(3) no
C37 Fe1 C31 C30 161.2(3) no
C37 Fe1 C31 C32 -77.4(5) no
C31 Fe1 C39 C35 43.1(12) no
C31 Fe1 C39 C38 161.3(9) no
C39 Fe1 C31 C30 48.0(11) no
C39 Fe1 C31 C32 169.5(8) no
C32 Fe1 C33 C32 0.0(4) no
C32 Fe1 C33 C34 120.2(7) no
C33 Fe1 C32 C31 -118.4(8) no
C33 Fe1 C32 C33 0.0(4) no
C32 Fe1 C34 C30 83.9(4) no
C32 Fe1 C34 C33 -36.9(3) no
C34 Fe1 C32 C31 -80.9(5) no
C34 Fe1 C32 C33 37.5(4) no
C32 Fe1 C35 C36 45.8(11) no
C32 Fe1 C35 C39 165.0(8) no
C35 Fe1 C32 C31 46.9(12) no
C35 Fe1 C32 C33 165.3(8) no
C32 Fe1 C36 C35 -159.9(3) no
C32 Fe1 C36 C37 81.0(4) no
C36 Fe1 C32 C31 79.5(5) no
C36 Fe1 C32 C33 -162.1(4) no
C32 Fe1 C37 C36 -116.6(4) no
C32 Fe1 C37 C38 124.1(3) no
C37 Fe1 C32 C31 121.5(4) no
C37 Fe1 C32 C33 -120.1(4) no
C32 Fe1 C38 C37 -74.5(5) no
C32 Fe1 C38 C39 165.5(4) no
C38 Fe1 C32 C31 162.2(4) no
C38 Fe1 C32 C33 -79.4(6) no
C33 Fe1 C34 C30 120.8(7) no
C33 Fe1 C34 C33 0.0(5) no
C34 Fe1 C33 C32 -120.2(7) no
C34 Fe1 C33 C34 0.0(4) no
C33 Fe1 C36 C35 170.5(8) no
C33 Fe1 C36 C37 51.4(10) no
C36 Fe1 C33 C32 41.4(10) no
C36 Fe1 C33 C34 161.6(7) no
C33 Fe1 C37 C36 -158.2(4) no
C33 Fe1 C37 C38 82.6(5) no
C37 Fe1 C33 C32 78.1(5) no
C37 Fe1 C33 C34 -161.7(3) no
C33 Fe1 C38 C37 -117.1(4) no
C33 Fe1 C38 C39 123.0(4) no
C38 Fe1 C33 C32 121.0(4) no
C38 Fe1 C33 C34 -118.8(4) no
C33 Fe1 C39 C35 163.9(4) no
C33 Fe1 C39 C38 -77.9(6) no
C39 Fe1 C33 C32 163.5(4) no
C39 Fe1 C33 C34 -76.3(5) no
C34 Fe1 C35 C36 162.4(3) no
C34 Fe1 C35 C39 -78.3(5) no
C35 Fe1 C34 C30 -72.6(5) no
C35 Fe1 C34 C33 166.6(3) no
C34 Fe1 C37 C36 167.7(7) no
C34 Fe1 C37 C38 48.4(9) no
C37 Fe1 C34 C30 167.1(7) no
C37 Fe1 C34 C33 46.3(10) no
C34 Fe1 C38 C37 -160.7(3) no
C34 Fe1 C38 C39 79.3(4) no
C38 Fe1 C34 C30 -157.5(3) no
C38 Fe1 C34 C33 81.7(4) no
C34 Fe1 C39 C35 121.6(4) no
C34 Fe1 C39 C38 -120.2(4) no
C39 Fe1 C34 C30 -115.1(3) no
C39 Fe1 C34 C33 124.1(3) no
C35 Fe1 C36 C35 0.0(4) no
C35 Fe1 C36 C37 -119.1(6) no
C36 Fe1 C35 C36 0.0(4) no
C36 Fe1 C35 C39 119.2(6) no
C35 Fe1 C37 C36 37.8(3) no
C35 Fe1 C37 C38 -81.5(4) no
C37 Fe1 C35 C36 -37.6(3) no
C37 Fe1 C35 C39 81.6(4) no
C35 Fe1 C38 C37 81.6(4) no
C35 Fe1 C38 C39 -38.4(4) no
C38 Fe1 C35 C36 -81.1(4) no
C38 Fe1 C35 C39 38.2(4) no
C35 Fe1 C39 C35 0.0(5) no
C35 Fe1 C39 C38 118.2(8) no
C39 Fe1 C35 C36 -119.2(7) no
C39 Fe1 C35 C39 0.0(5) no
C36 Fe1 C37 C36 0.0(4) no
C36 Fe1 C37 C38 -119.3(5) no
C37 Fe1 C36 C35 119.1(6) no
C37 Fe1 C36 C37 0.0(4) no
C36 Fe1 C38 C37 37.6(3) no
C36 Fe1 C38 C39 -82.3(4) no
C38 Fe1 C36 C35 81.7(4) no
C38 Fe1 C36 C37 -37.4(3) no
C36 Fe1 C39 C35 -37.6(4) no
C36 Fe1 C39 C38 80.6(4) no
C39 Fe1 C36 C35 37.8(3) no
C39 Fe1 C36 C37 -81.3(4) no
C37 Fe1 C38 C37 0.0(3) no
C37 Fe1 C38 C39 -119.9(5) no
C38 Fe1 C37 C36 119.3(5) no
C38 Fe1 C37 C38 0.0(3) no
C37 Fe1 C39 C35 -81.2(4) no
C37 Fe1 C39 C38 37.0(4) no
C39 Fe1 C37 C36 81.9(3) no
C39 Fe1 C37 C38 -37.3(3) no
C38 Fe1 C39 C35 -118.2(7) no
C38 Fe1 C39 C38 -0.0(4) no
C39 Fe1 C38 C37 119.9(6) no
C39 Fe1 C38 C39 0.0(4) no
Mo1 P1 C1 C2 -69.0(4) no
Mo1 P1 C1 C3 167.92(19) no
Mo1 P1 C1 C4 48.3(5) no
Mo1 P1 C5 C6 98.9(3) no
Mo1 P1 C5 C7 -136.2(3) no
Mo1 P1 C5 C8 -18.1(5) no
Mo1 P1 C9 C10 -41.3(3) no
C1 P1 C5 C6 -52.0(4) no
C1 P1 C5 C7 72.9(5) no
C1 P1 C5 C8 -169.0(4) no
C5 P1 C1 C2 82.3(5) no
C5 P1 C1 C3 -40.8(4) no
C5 P1 C1 C4 -160.4(4) no
C1 P1 C9 C10 81.2(4) no
C9 P1 C1 C2 -167.7(4) no
C9 P1 C1 C3 69.2(4) no
C9 P1 C1 C4 -50.4(5) no
C5 P1 C9 C10 -165.3(4) no
C9 P1 C5 C6 -160.9(3) no
C9 P1 C5 C7 -36.1(4) no
C9 P1 C5 C8 82.1(4) no
Mo1 P2 C21 C20 -40.9(3) no
Mo1 P2 C22 C23 -143.7(3) no
Mo1 P2 C22 C24 93.0(3) no
Mo1 P2 C22 C25 -22.3(5) no
Mo1 P2 C26 C27 174.4(2) no
Mo1 P2 C26 C28 -62.5(5) no
Mo1 P2 C26 C29 55.6(4) no
C21 P2 C22 C23 -39.9(4) no
C21 P2 C22 C24 -163.2(3) no
C21 P2 C22 C25 81.5(4) no
C22 P2 C21 C20 -165.0(3) no
C21 P2 C26 C27 71.7(4) no
C21 P2 C26 C28 -165.2(4) no
C21 P2 C26 C29 -47.1(5) no
C26 P2 C21 C20 80.7(4) no
C22 P2 C26 C27 -40.6(4) no
C22 P2 C26 C28 82.5(5) no
C22 P2 C26 C29 -159.4(4) no
C26 P2 C22 C23 72.3(4) no
C26 P2 C22 C24 -51.1(4) no
C26 P2 C22 C25 -166.3(4) no
Mo1 N1 C10 C9 2.5(8) no
Mo1 N1 C10 C11 -176.3(4) no
Mo1 N1 C20 C19 177.5(4) no
Mo1 N1 C20 C21 -0.7(7) no
C10 N1 C20 C19 -0.8(9) no
C10 N1 C20 C21 -178.9(5) no
C20 N1 C10 C9 -179.2(5) no
C20 N1 C10 C11 1.9(9) no
P1 C9 C10 N1 33.4(7) no
P1 C9 C10 C11 -147.7(4) no
N1 C10 C11 C12 -2.2(10) no
C9 C10 C11 C12 179.0(5) no
C10 C11 C12 C13 177.2(6) no
C10 C11 C12 C19 1.1(9) no
C11 C12 C13 C14 24.8(10) no
C11 C12 C13 C18 -152.9(6) no
C11 C12 C19 C20 0.0(9) no
C13 C12 C19 C20 -176.0(6) no
C19 C12 C13 C14 -159.3(6) no
C19 C12 C13 C18 22.9(10) no
C12 C13 C14 C15 -176.1(6) no
C12 C13 C18 C17 174.8(6) no
C14 C13 C18 C17 -3.1(11) no
C18 C13 C14 C15 1.8(11) no
C13 C14 C15 C16 0.6(12) no
C14 C15 C16 C17 -1.8(12) no
C14 C15 C16 C30 174.5(7) no
C15 C16 C17 C18 0.6(12) no
C15 C16 C30 Fe1 -96.3(8) no
C15 C16 C30 C31 -7.7(13) no
C15 C16 C30 C34 174.6(7) no
C17 C16 C30 Fe1 79.8(10) no
C17 C16 C30 C31 168.4(7) no
C17 C16 C30 C34 -9.3(13) no
C30 C16 C17 C18 -175.6(7) no
C16 C17 C18 C13 1.9(12) no
C12 C19 C20 N1 -0.2(10) no
C12 C19 C20 C21 177.9(5) no
N1 C20 C21 P2 33.8(7) no
C19 C20 C21 P2 -144.4(5) no
Fe1 C30 C31 Fe1 0.00(4) no
Fe1 C30 C31 C32 -57.2(5) no
Fe1 C30 C34 Fe1 -0.00(3) no
Fe1 C30 C34 C33 57.9(5) no
C16 C30 C31 Fe1 -116.7(9) no
C16 C30 C31 C32 -174.0(7) no
C16 C30 C34 Fe1 117.3(8) no
C16 C30 C34 C33 175.2(7) no
C31 C30 C34 Fe1 -60.8(6) no
C31 C30 C34 C33 -2.9(9) no
C34 C30 C31 Fe1 61.3(6) no
C34 C30 C31 C32 4.1(9) no
Fe1 C31 C32 Fe1 0.00(5) no
Fe1 C31 C32 C33 -61.0(5) no
C30 C31 C32 Fe1 57.3(6) no
C30 C31 C32 C33 -3.7(10) no
Fe1 C32 C33 Fe1 0.00(4) no
Fe1 C32 C33 C34 -58.6(6) no
C31 C32 C33 Fe1 60.5(7) no
C31 C32 C33 C34 1.9(11) no
Fe1 C33 C34 Fe1 0.00(3) no
Fe1 C33 C34 C30 -57.3(6) no
C32 C33 C34 Fe1 58.0(7) no
C32 C33 C34 C30 0.7(11) no
Fe1 C35 C36 Fe1 0.00(3) no
Fe1 C35 C36 C37 59.0(5) no
Fe1 C35 C39 Fe1 0.00(5) no
Fe1 C35 C39 C38 -59.7(5) no
C36 C35 C39 Fe1 59.3(6) no
C36 C35 C39 C38 -0.4(10) no
C39 C35 C36 Fe1 -59.2(6) no
C39 C35 C36 C37 -0.2(10) no
Fe1 C36 C37 Fe1 0.00(3) no
Fe1 C36 C37 C38 60.1(6) no
C35 C36 C37 Fe1 -59.3(7) no
C35 C36 C37 C38 0.7(10) no
Fe1 C37 C38 Fe1 0.00(3) no
Fe1 C37 C38 C39 59.3(6) no
C36 C37 C38 Fe1 -60.2(7) no
C36 C37 C38 C39 -1.0(10) no
Fe1 C38 C39 Fe1 0.00(5) no
Fe1 C38 C39 C35 59.8(5) no
C37 C38 C39 Fe1 -59.0(7) no
C37 C38 C39 C35 0.8(10) no
